data_4334865
loop_
_publ_author_name
'Zhu-Yan Zhang'
'Zhao-Peng Deng'
'Li-Hua Huo'
'Hui Zhao'
'Shan Gao'

_publ_section_title
;
 Well-Designed Strategy To Construct Helical Silver(I) Coordination
 Polymers from Flexible Unsymmetrical Bis(pyridyl) Ligands: Syntheses,
 Structures, and Properties
;
_journal_name_full 'Inorganic Chemistry'
_journal_page_first 5914
_journal_page_last 5923
_journal_paper_doi 10.1021/ic400055t
_journal_volume 52
_journal_year 2013
_chemical_formula_moiety 'C11 H11 Ag N4 O3'
_chemical_formula_sum 'C11 H11 Ag N4 O3'
_chemical_formula_weight 355.11
_chemical_name_systematic
; 
 ? 
;
_space_group_IT_number 14
_symmetry_cell_setting monoclinic
_symmetry_space_group_name_Hall '-P 2ybc'
_symmetry_space_group_name_H-M 'P 1 21/c 1'
_atom_sites_solution_hydrogens geom
_atom_sites_solution_primary direct
_atom_sites_solution_secondary difmap
_audit_creation_method SHELXL-97
_cell_angle_alpha 90.00
_cell_angle_beta 90.60(3)
_cell_angle_gamma 90.00
_cell_formula_units_Z 4
_cell_length_a 7.3958(15)
_cell_length_b 17.016(3)
_cell_length_c 10.135(2)
_cell_measurement_reflns_used 6033
_cell_measurement_temperature 295(2)
_cell_measurement_theta_max 27.45
_cell_measurement_theta_min 3.00
_cell_volume 1275.4(4)
_computing_cell_refinement RAPID-AUTO
_computing_data_collection 'RAPID-AUTO (Rigaku Corporation, 1998)'
_computing_data_reduction 'CrystalStructure (Rigaku/MSC and Rigaku Corporation, 2002)'
_computing_molecular_graphics SHELXL-97
_computing_structure_refinement 'ORTEP-II (Johnson, 1976)'
_computing_structure_solution 'SHELXS-97 (Sheldrick, 1997)'
_diffrn_ambient_temperature 295(2)
_diffrn_detector_area_resol_mean 10.000
_diffrn_measured_fraction_theta_full 0.995
_diffrn_measured_fraction_theta_max 0.995
_diffrn_measurement_device_type 'Rigaku RAXIS-RAPID'
_diffrn_measurement_method \w
_diffrn_radiation_monochromator graphite
_diffrn_radiation_source 'fine-focus sealed tube'
_diffrn_radiation_type MoK\a
_diffrn_radiation_wavelength 0.71073
_diffrn_reflns_av_R_equivalents 0.0680
_diffrn_reflns_av_sigmaI/netI 0.0551
_diffrn_reflns_limit_h_max 8
_diffrn_reflns_limit_h_min -9
_diffrn_reflns_limit_k_max 22
_diffrn_reflns_limit_k_min -22
_diffrn_reflns_limit_l_max 13
_diffrn_reflns_limit_l_min -13
_diffrn_reflns_number 12459
_diffrn_reflns_theta_full 27.48
_diffrn_reflns_theta_max 27.48
_diffrn_reflns_theta_min 3.00
_diffrn_standards_decay_% 0
_diffrn_standards_interval_count 0
_diffrn_standards_interval_time 0
_diffrn_standards_number 0
_exptl_absorpt_coefficient_mu 1.590
_exptl_absorpt_correction_T_max 0.7964
_exptl_absorpt_correction_T_min 0.6645
_exptl_absorpt_correction_type multi-scan
_exptl_absorpt_process_details 'ABSCOR (Higashi, 1995)'
_exptl_crystal_colour colorless
_exptl_crystal_density_diffrn 1.849
_exptl_crystal_description prism
_exptl_crystal_F_000 704
_exptl_crystal_size_max 0.28
_exptl_crystal_size_mid 0.20
_exptl_crystal_size_min 0.15
_refine_diff_density_max 0.728
_refine_diff_density_min -0.743
_refine_diff_density_rms 0.123
_refine_ls_extinction_method none
_refine_ls_goodness_of_fit_ref 1.078
_refine_ls_hydrogen_treatment constr
_refine_ls_matrix_type full
_refine_ls_number_parameters 173
_refine_ls_number_reflns 2918
_refine_ls_number_restraints 0
_refine_ls_restrained_S_all 1.078
_refine_ls_R_factor_all 0.0896
_refine_ls_R_factor_gt 0.0414
_refine_ls_shift/su_max 0.001
_refine_ls_shift/su_mean 0.000
_refine_ls_structure_factor_coef Fsqd
_refine_ls_weighting_details 'calc w=1/[\s^2^(Fo^2^)+(0.0633P)^2^+0.4606P] where P=(Fo^2^+2Fc^2^)/3'
_refine_ls_weighting_scheme calc
_refine_ls_wR_factor_gt 0.0944
_refine_ls_wR_factor_ref 0.1412
_reflns_number_gt 1628
_reflns_number_total 2918
_reflns_threshold_expression >2sigma(I)
_cod_data_source_file ic400055t_si_002_3.cif
_cod_data_source_block complex3
_cod_original_sg_symbol_H-M 'P 21/c'
_cod_database_code 4334865

loop_
_symmetry_equiv_pos_as_xyz
'x, y, z'
'-x, y+1/2, -z+1/2'
'-x, -y, -z'
'x, -y-1/2, z-1/2'

loop_
_atom_site_label
_atom_site_type_symbol
_atom_site_fract_x
_atom_site_fract_y
_atom_site_fract_z
_atom_site_U_iso_or_equiv
_atom_site_adp_type
_atom_site_occupancy
_atom_site_symmetry_multiplicity
_atom_site_calc_flag
_atom_site_refinement_flags
Ag1 Ag 0.28725(6) 0.43479(3) 0.60244(4) 0.0597(2) Uani 1 1 d .
O1 O 0.3300(6) 0.5600(2) 0.4574(5) 0.0659(11) Uani 1 1 d .
O2 O 0.0991(6) 0.5404(3) 0.3327(6) 0.0916(16) Uani 1 1 d .
O3 O 0.2737(8) 0.6377(3) 0.2996(5) 0.0984(17) Uani 1 1 d .
N1 N 0.2192(6) 0.3413(2) 0.4659(4) 0.0458(10) Uani 1 1 d .
N2 N 0.4792(6) 0.2728(3) 0.5143(5) 0.0530(11) Uani 1 1 d .
H2N H 0.4990 0.3060 0.5767 0.064 Uiso 1 1 calc R
N3 N 0.6566(6) 0.0133(3) 0.7326(4) 0.0546(12) Uani 1 1 d .
N4 N 0.2313(6) 0.5784(3) 0.3630(5) 0.0539(12) Uani 1 1 d .
C1 C 0.7669(8) 0.0245(4) 0.6309(6) 0.0675(18) Uani 1 1 d .
H1A H 0.8579 -0.0121 0.6161 0.081 Uiso 1 1 calc R
C2 C 0.7520(9) 0.0873(4) 0.5478(7) 0.0703(18) Uani 1 1 d .
H2A H 0.8313 0.0923 0.4777 0.084 Uiso 1 1 calc R
C3 C 0.6217(7) 0.1426(3) 0.5668(5) 0.0474(13) Uani 1 1 d .
C4 C 0.5037(7) 0.1299(3) 0.6671(5) 0.0547(14) Uani 1 1 d .
H4A H 0.4091 0.1648 0.6812 0.066 Uiso 1 1 calc R
C5 C 0.5246(8) 0.0659(3) 0.7465(6) 0.0577(15) Uani 1 1 d .
H5A H 0.4423 0.0585 0.8142 0.069 Uiso 1 1 calc R
C6 C 0.6196(8) 0.2165(3) 0.4837(6) 0.0582(15) Uani 1 1 d .
H6A H 0.7359 0.2424 0.4936 0.070 Uiso 1 1 calc R
H6B H 0.6064 0.2015 0.3918 0.070 Uiso 1 1 calc R
C7 C 0.3179(7) 0.2756(3) 0.4494(5) 0.0460(12) Uani 1 1 d .
C8 C 0.2573(8) 0.2149(4) 0.3691(6) 0.0594(15) Uani 1 1 d .
H8A H 0.3254 0.1693 0.3604 0.071 Uiso 1 1 calc R
C9 C 0.0972(9) 0.2226(4) 0.3030(7) 0.0719(19) Uani 1 1 d .
H9A H 0.0545 0.1821 0.2497 0.086 Uiso 1 1 calc R
C10 C -0.0010(8) 0.2906(4) 0.3154(6) 0.0680(18) Uani 1 1 d .
H10A H -0.1086 0.2976 0.2686 0.082 Uiso 1 1 calc R
C11 C 0.0626(8) 0.3474(4) 0.3977(6) 0.0602(15) Uani 1 1 d .
H11A H -0.0056 0.3929 0.4075 0.072 Uiso 1 1 calc R

loop_
_atom_site_aniso_label
_atom_site_aniso_U_11
_atom_site_aniso_U_22
_atom_site_aniso_U_33
_atom_site_aniso_U_23
_atom_site_aniso_U_13
_atom_site_aniso_U_12
Ag1 0.0792(4) 0.0424(3) 0.0576(3) -0.00845(19) 0.0031(2) -0.0057(2)
O1 0.076(3) 0.061(3) 0.061(3) 0.009(2) -0.011(2) 0.002(2)
O2 0.061(3) 0.084(4) 0.129(5) -0.018(3) -0.021(3) -0.010(3)
O3 0.128(4) 0.076(4) 0.091(4) 0.039(3) -0.026(3) -0.017(3)
N1 0.053(3) 0.033(2) 0.052(3) -0.0028(19) 0.005(2) -0.0029(19)
N2 0.064(3) 0.041(3) 0.054(3) -0.003(2) -0.002(2) 0.002(2)
N3 0.071(3) 0.043(3) 0.050(3) 0.011(2) 0.001(2) 0.013(2)
N4 0.050(3) 0.052(3) 0.059(3) -0.003(2) -0.005(3) 0.002(2)
C1 0.078(4) 0.064(4) 0.060(4) 0.011(3) 0.020(3) 0.024(3)
C2 0.078(4) 0.070(4) 0.064(4) 0.012(3) 0.021(3) 0.024(3)
C3 0.052(3) 0.041(3) 0.049(3) 0.001(2) 0.005(3) 0.002(2)
C4 0.058(3) 0.052(3) 0.053(3) 0.002(3) 0.003(3) 0.016(3)
C5 0.063(4) 0.056(4) 0.054(3) 0.009(3) 0.013(3) 0.010(3)
C6 0.061(3) 0.056(4) 0.057(3) 0.012(3) 0.007(3) 0.008(3)
C7 0.058(3) 0.035(3) 0.045(3) -0.002(2) -0.001(3) -0.009(2)
C8 0.069(4) 0.048(4) 0.061(4) -0.012(3) 0.014(3) -0.008(3)
C9 0.069(4) 0.073(5) 0.073(4) -0.021(3) -0.001(4) -0.024(4)
C10 0.052(3) 0.094(5) 0.058(4) -0.004(4) -0.003(3) -0.004(4)
C11 0.058(4) 0.061(4) 0.061(4) 0.002(3) -0.004(3) 0.000(3)

loop_
_atom_type_symbol
_atom_type_description
_atom_type_scat_dispersion_real
_atom_type_scat_dispersion_imag
_atom_type_scat_source
C C 0.0033 0.0016 'International Tables Vol C Tables 4.2.6.8 and 6.1.1.4'
H H 0.0000 0.0000 'International Tables Vol C Tables 4.2.6.8 and 6.1.1.4'
N N 0.0061 0.0033 'International Tables Vol C Tables 4.2.6.8 and 6.1.1.4'
O O 0.0106 0.0060 'International Tables Vol C Tables 4.2.6.8 and 6.1.1.4'
Ag Ag -0.8971 1.1015 'International Tables Vol C Tables 4.2.6.8 and 6.1.1.4'

loop_
_geom_angle_atom_site_label_1
_geom_angle_atom_site_label_2
_geom_angle_atom_site_label_3
_geom_angle
_geom_angle_site_symmetry_3
N1 Ag1 N3 169.58(17) 2_656
C11 N1 C7 117.6(5) .
C11 N1 Ag1 117.7(4) .
C7 N1 Ag1 124.6(4) .
C7 N2 C6 123.2(5) .
C7 N2 H2N 118.4 .
C6 N2 H2N 118.4 .
C5 N3 C1 116.2(5) .
C5 N3 Ag1 117.7(4) 2_646
C1 N3 Ag1 124.5(4) 2_646
O2 N4 O1 122.0(6) .
O2 N4 O3 120.8(6) .
O1 N4 O3 117.2(5) .
N3 C1 C2 122.8(6) .
N3 C1 H1A 118.6 .
C2 C1 H1A 118.6 .
C3 C2 C1 120.5(6) .
C3 C2 H2A 119.8 .
C1 C2 H2A 119.8 .
C2 C3 C4 117.0(5) .
C2 C3 C6 119.9(5) .
C4 C3 C6 122.9(5) .
C5 C4 C3 119.9(5) .
C5 C4 H4A 120.1 .
C3 C4 H4A 120.1 .
N3 C5 C4 123.6(5) .
N3 C5 H5A 118.2 .
C4 C5 H5A 118.2 .
N2 C6 C3 115.7(4) .
N2 C6 H6A 108.4 .
C3 C6 H6A 108.4 .
N2 C6 H6B 108.4 .
C3 C6 H6B 108.4 .
H6A C6 H6B 107.4 .
N1 C7 N2 116.3(5) .
N1 C7 C8 121.3(5) .
N2 C7 C8 122.4(5) .
C9 C8 C7 119.4(6) .
C9 C8 H8A 120.3 .
C7 C8 H8A 120.3 .
C8 C9 C10 119.7(6) .
C8 C9 H9A 120.2 .
C10 C9 H9A 120.2 .
C11 C10 C9 118.4(6) .
C11 C10 H10A 120.8 .
C9 C10 H10A 120.8 .
N1 C11 C10 123.5(6) .
N1 C11 H11A 118.3 .
C10 C11 H11A 118.3 .

loop_
_geom_bond_atom_site_label_1
_geom_bond_atom_site_label_2
_geom_bond_distance
_geom_bond_site_symmetry_2
Ag1 N1 2.163(4) .
Ag1 N3 2.177(4) 2_656
O1 N4 1.238(6) .
O2 N4 1.208(6) .
O3 N4 1.238(6) .
N1 C11 1.347(7) .
N1 C7 1.348(7) .
N2 C7 1.356(7) .
N2 C6 1.448(7) .
N2 H2N 0.8600 .
N3 C5 1.333(7) .
N3 C1 1.335(7) .
N3 Ag1 2.177(4) 2_646
C1 C2 1.365(9) .
C1 H1A 0.9300 .
C2 C3 1.362(8) .
C2 H2A 0.9300 .
C3 C4 1.364(7) .
C3 C6 1.514(7) .
C4 C5 1.361(7) .
C4 H4A 0.9300 .
C5 H5A 0.9300 .
C6 H6A 0.9700 .
C6 H6B 0.9700 .
C7 C8 1.386(7) .
C8 C9 1.360(9) .
C8 H8A 0.9300 .
C9 C10 1.372(9) .
C9 H9A 0.9300 .
C10 C11 1.357(9) .
C10 H10A 0.9300 .
C11 H11A 0.9300 .

loop_
_geom_hbond_atom_site_label_D
_geom_hbond_atom_site_label_H
_geom_hbond_atom_site_label_A
_geom_hbond_distance_DH
_geom_hbond_distance_HA
_geom_hbond_distance_DA
_geom_hbond_angle_DHA
_geom_hbond_site_symmetry_A
N2 H2N O3 0.86 2.30 3.025(7) 142.6 3_666
N2 H2N O1 0.86 2.63 3.188(6) 123.5 3_666

loop_
_geom_torsion_atom_site_label_1
_geom_torsion_atom_site_label_2
_geom_torsion_atom_site_label_3
_geom_torsion_atom_site_label_4
_geom_torsion
_geom_torsion_site_symmetry_1
N3 Ag1 N1 C11 106.7(10) 2_656
N3 Ag1 N1 C7 -69.6(11) 2_656
C5 N3 C1 C2 2.4(10) .
Ag1 N3 C1 C2 -162.8(6) 2_646
N3 C1 C2 C3 0.6(12) .
C1 C2 C3 C4 -3.3(10) .
C1 C2 C3 C6 173.1(7) .
C2 C3 C4 C5 3.0(9) .
C6 C3 C4 C5 -173.3(6) .
C1 N3 C5 C4 -2.7(9) .
Ag1 N3 C5 C4 163.5(5) 2_646
C3 C4 C5 N3 0.0(10) .
C7 N2 C6 C3 -94.9(6) .
C2 C3 C6 N2 -178.1(6) .
C4 C3 C6 N2 -2.0(9) .
C11 N1 C7 N2 176.8(5) .
Ag1 N1 C7 N2 -6.8(6) .
C11 N1 C7 C8 -2.4(7) .
Ag1 N1 C7 C8 173.9(4) .
C6 N2 C7 N1 -164.6(5) .
C6 N2 C7 C8 14.6(8) .
N1 C7 C8 C9 1.6(8) .
N2 C7 C8 C9 -177.6(6) .
C7 C8 C9 C10 0.8(9) .
C8 C9 C10 C11 -2.3(10) .
C7 N1 C11 C10 0.9(8) .
Ag1 N1 C11 C10 -175.7(5) .
C9 C10 C11 N1 1.5(9) .
